data_7153437
loop_
_publ_author_name
'Yano, Masafumi'
'Tong, Christine C.'
'Light, Mark E.'
'Schmidtchen, Franz P.'
'Gale, Philip A.'

_publ_section_title
;
 Calix[4]pyrrole-based anion transporters with tuneable transport
 properties.
;
_journal_issue 19
_journal_name_full 'Organic &amp; biomolecular chemistry'
_journal_page_first 4356
_journal_page_last 4363
_journal_paper_doi 10.1039/c0ob00128g
_journal_volume 8
_journal_year 2010
_chemical_compound_source 'Masafumi Yano'
_chemical_formula_moiety 'C39 H50 N10, 3(C H4 O)'
_chemical_formula_sum 'C42 H62 N10 O3'
_chemical_formula_weight 755.02
_chemical_name_systematic
;
?
;
_space_group_IT_number 14
_symmetry_cell_setting monoclinic
_symmetry_space_group_name_Hall '-P 2yn'
_symmetry_space_group_name_H-M 'P 1 21/n 1'
_atom_sites_solution_hydrogens geom
_atom_sites_solution_primary direct
_atom_sites_solution_secondary difmap
_audit_creation_method SHELXL-97
_cell_angle_alpha 90.00
_cell_angle_beta 96.894(2)
_cell_angle_gamma 90.00
_cell_formula_units_Z 4
_cell_length_a 10.0381(5)
_cell_length_b 13.1722(6)
_cell_length_c 31.7659(15)
_cell_measurement_reflns_used 66350
_cell_measurement_temperature 120(2)
_cell_measurement_theta_max 27.48
_cell_measurement_theta_min 2.91
_cell_volume 4169.8(3)
_computing_cell_refinement 'DENZO (Otwinowski & Minor, 1997) & COLLECT (Hooft, R.W.W., 1998)'
_computing_data_collection 'COLLECT (Hooft, R.W.W., 1998)'
_computing_data_reduction 'DENZO (Otwinowski & Minor, 1997) & COLLECT (Hooft, R.W.W., 1998)'
_computing_molecular_graphics
;
Images generated using CrystalMaker: a crystal and molecular
structures program for Mac and Windows. CrystalMaker Software Ltd,
Oxford, England (www.crystalmaker.com)
;
_computing_publication_material 'WINGX (Farrugia, 1998)'
_computing_structure_refinement 'SHELXL-97 (Sheldrick, 2008)'
_computing_structure_solution 'SHELXS-97 (Sheldrick, 1997)'
_diffrn_ambient_temperature 120(2)
_diffrn_detector_area_resol_mean 9.091
_diffrn_measured_fraction_theta_full 0.998
_diffrn_measured_fraction_theta_max 0.998
_diffrn_measurement_device_type 'Bruker-Nonius CCD camera on \k-goniostat'
_diffrn_measurement_method '\f & \w scans to fill the asymmetric unit'
_diffrn_radiation_monochromator graphite
_diffrn_radiation_source 'Bruker Nonius FR591 Rotating Anode'
_diffrn_radiation_type MoK\a
_diffrn_radiation_wavelength 0.71073
_diffrn_reflns_av_R_equivalents 0.1267
_diffrn_reflns_av_sigmaI/netI 0.1186
_diffrn_reflns_limit_h_max 11
_diffrn_reflns_limit_h_min -11
_diffrn_reflns_limit_k_max 15
_diffrn_reflns_limit_k_min -15
_diffrn_reflns_limit_l_max 37
_diffrn_reflns_limit_l_min -37
_diffrn_reflns_number 33744
_diffrn_reflns_theta_full 25.03
_diffrn_reflns_theta_max 25.03
_diffrn_reflns_theta_min 2.98
_diffrn_standards_number 0
_exptl_absorpt_coefficient_mu 0.078
_exptl_absorpt_correction_T_max 0.9845
_exptl_absorpt_correction_T_min 0.9731
_exptl_absorpt_correction_type multi-scan
_exptl_absorpt_process_details
;
SADABS V2.10 (Sheldrick, G.M., 2003)
;
_exptl_crystal_colour Colourless
_exptl_crystal_density_diffrn 1.203
_exptl_crystal_density_method 'not measured'
_exptl_crystal_description Block
_exptl_crystal_F_000 1632
_exptl_crystal_size_max 0.35
_exptl_crystal_size_mid 0.25
_exptl_crystal_size_min 0.2
_refine_diff_density_max 0.481
_refine_diff_density_min -0.364
_refine_diff_density_rms 0.084
_refine_ls_extinction_method none
_refine_ls_goodness_of_fit_ref 1.042
_refine_ls_hydrogen_treatment constr
_refine_ls_matrix_type full
_refine_ls_number_parameters 508
_refine_ls_number_reflns 7352
_refine_ls_number_restraints 0
_refine_ls_restrained_S_all 1.042
_refine_ls_R_factor_all 0.1709
_refine_ls_R_factor_gt 0.1101
_refine_ls_shift/su_max 0.002
_refine_ls_shift/su_mean 0.000
_refine_ls_structure_factor_coef Fsqd
_refine_ls_weighting_details 'calc w=1/[\s^2^(Fo^2^)+(0.0971P)^2^+15.3024P] where P=(Fo^2^+2Fc^2^)/3'
_refine_ls_weighting_scheme calc
_refine_ls_wR_factor_gt 0.2636
_refine_ls_wR_factor_ref 0.2949
_reflns_number_gt 4310
_reflns_number_total 7352
_reflns_threshold_expression >2\s(I)
_cod_data_source_file c0ob00128g.txt
_cod_data_source_block 2009sot1165
_cod_depositor_comments
;
The following automatic conversions were performed:

'_symmetry_cell_setting' value 'Monoclinic' changed to 'monoclinic'
according to /home/saulius/struct/CIF-dictionaries/cif_core.dic
dictionary named 'cif_core.dic' version 2.4.2 from 2011-04-26.

Automatic conversion script
Id: cif_fix_values 1891 2012-01-12 08:04:46Z andrius 
;
_cod_original_sg_symbol_H-M P2(1)/n
_cod_database_code 7153437

loop_
_symmetry_equiv_pos_as_xyz
'x, y, z'
'-x+1/2, y+1/2, -z+1/2'
'-x, -y, -z'
'x-1/2, -y-1/2, z-1/2'

loop_
_atom_site_label
_atom_site_type_symbol
_atom_site_fract_x
_atom_site_fract_y
_atom_site_fract_z
_atom_site_U_iso_or_equiv
_atom_site_adp_type
_atom_site_occupancy
_atom_site_symmetry_multiplicity
_atom_site_calc_flag
_atom_site_refinement_flags
N1 N 0.5814(4) 0.6111(3) 0.11210(13) 0.0294(10) Uani 1 1 d .
H1A H 0.5218 0.6336 0.1280 0.035 Uiso 1 1 calc R
N2 N 0.3280(5) 0.6444(3) 0.03849(13) 0.0331(11) Uani 1 1 d .
H999 H 0.4057 0.6757 0.0393 0.040 Uiso 1 1 calc R
N3 N 0.3312(5) 0.8924(3) 0.06477(14) 0.0370(12) Uani 1 1 d .
H998 H 0.4091 0.8690 0.0590 0.044 Uiso 1 1 calc R
N4 N 0.5831(5) 0.8528(3) 0.13787(13) 0.0324(11) Uani 1 1 d .
H5 H 0.5223 0.8129 0.1470 0.039 Uiso 1 1 calc R
N5 N 0.6112(5) 0.3637(4) 0.21832(15) 0.0465(13) Uani 1 1 d .
N6 N 0.6091(5) 0.4002(4) 0.25725(15) 0.0511(15) Uani 1 1 d .
N7 N 0.5133(5) 0.4709(3) 0.25486(14) 0.0352(11) Uani 1 1 d .
N8 N 0.5141(5) 0.9291(4) 0.31285(14) 0.0355(11) Uani 1 1 d .
N9 N 0.4040(5) 0.9867(4) 0.31109(15) 0.0396(12) Uani 1 1 d .
N10 N 0.3871(5) 1.0314(4) 0.27303(15) 0.0379(12) Uani 1 1 d .
C1 C 0.7107(6) 0.6434(4) 0.11513(17) 0.0318(13) Uani 1 1 d .
C2 C 0.7700(6) 0.5933(5) 0.08383(17) 0.0375(14) Uani 1 1 d .
H2A H 0.8597 0.6019 0.0778 0.045 Uiso 1 1 calc R
C3 C 0.6742(6) 0.5278(4) 0.06272(17) 0.0370(14) Uani 1 1 d .
H3A H 0.6879 0.4838 0.0399 0.044 Uiso 1 1 calc R
C4 C 0.5554(6) 0.5385(4) 0.08092(16) 0.0322(13) Uani 1 1 d .
C5 C 0.4357(7) 0.3880(5) 0.04750(18) 0.0445(16) Uani 1 1 d .
H5A H 0.3522 0.3489 0.0458 0.067 Uiso 1 1 calc R
H5B H 0.5104 0.3460 0.0603 0.067 Uiso 1 1 calc R
H5C H 0.4524 0.4085 0.0189 0.067 Uiso 1 1 calc R
C6 C 0.4236(6) 0.4825(4) 0.07473(16) 0.0340(13) Uani 1 1 d .
C7 C 0.3871(6) 0.4500(4) 0.11906(16) 0.0340(13) Uani 1 1 d .
H7A H 0.3667 0.5115 0.1351 0.041 Uiso 1 1 calc R
H7B H 0.3053 0.4075 0.1152 0.041 Uiso 1 1 calc R
C8 C 0.3104(6) 0.5468(4) 0.05376(16) 0.0299(13) Uani 1 1 d .
C9 C 0.1759(6) 0.5278(4) 0.04592(17) 0.0369(14) Uani 1 1 d .
H9 H 0.1326 0.4668 0.0527 0.044 Uiso 1 1 calc R
C10 C 0.1120(6) 0.6139(5) 0.02605(17) 0.0407(15) Uani 1 1 d .
H10 H 0.0187 0.6208 0.0171 0.049 Uiso 1 1 calc R
C11 C 0.2073(6) 0.6848(4) 0.02215(16) 0.0334(13) Uani 1 1 d .
C12 C 0.0534(7) 0.8052(5) -0.0192(2) 0.0552(18) Uani 1 1 d .
H12A H 0.0420 0.7560 -0.0425 0.083 Uiso 1 1 calc R
H12B H 0.0432 0.8741 -0.0307 0.083 Uiso 1 1 calc R
H12C H -0.0146 0.7931 -0.0001 0.083 Uiso 1 1 calc R
C13 C 0.1937(6) 0.7933(5) 0.00540(17) 0.0414(15) Uani 1 1 d .
C14 C 0.2971(7) 0.8165(5) -0.02543(18) 0.0496(17) Uani 1 1 d .
H14A H 0.3880 0.8070 -0.0108 0.074 Uiso 1 1 calc R
H14B H 0.2863 0.8869 -0.0353 0.074 Uiso 1 1 calc R
H14C H 0.2829 0.7705 -0.0498 0.074 Uiso 1 1 calc R
C15 C 0.2091(6) 0.8686(5) 0.04232(18) 0.0422(15) Uani 1 1 d .
C16 C 0.1147(7) 0.9205(5) 0.0605(2) 0.0475(16) Uani 1 1 d .
H16 H 0.0209 0.9196 0.0515 0.057 Uiso 1 1 calc R
C17 C 0.1796(7) 0.9763(5) 0.09510(18) 0.0449(16) Uani 1 1 d .
H17 H 0.1368 1.0191 0.1135 0.054 Uiso 1 1 calc R
C18 C 0.3139(6) 0.9582(4) 0.09758(16) 0.0371(14) Uani 1 1 d .
C19 C 0.4431(7) 1.1163(5) 0.1156(2) 0.0496(17) Uani 1 1 d .
H19A H 0.5147 1.1472 0.1351 0.074 Uiso 1 1 calc R
H19B H 0.3582 1.1512 0.1180 0.074 Uiso 1 1 calc R
H19C H 0.4651 1.1225 0.0864 0.074 Uiso 1 1 calc R
C20 C 0.4297(6) 1.0030(4) 0.12674(17) 0.0382(14) Uani 1 1 d .
C21 C 0.3941(6) 0.9939(4) 0.17348(16) 0.0360(14) Uani 1 1 d .
H21A H 0.3093 1.0309 0.1756 0.043 Uiso 1 1 calc R
H21B H 0.3788 0.9216 0.1798 0.043 Uiso 1 1 calc R
C22 C 0.5600(6) 0.9503(4) 0.12411(16) 0.0346(14) Uani 1 1 d .
C23 C 0.6806(6) 0.9848(5) 0.11310(17) 0.0383(14) Uani 1 1 d .
H23 H 0.6961 1.0507 0.1025 0.046 Uiso 1 1 calc R
C24 C 0.7767(6) 0.9079(5) 0.11987(17) 0.0408(15) Uani 1 1 d .
H24 H 0.8678 0.9119 0.1147 0.049 Uiso 1 1 calc R
C25 C 0.7144(6) 0.8255(4) 0.13549(16) 0.0340(13) Uani 1 1 d .
C26 C 0.7288(6) 0.6910(5) 0.19212(17) 0.0375(14) Uani 1 1 d .
H26A H 0.6309 0.6909 0.1913 0.056 Uiso 1 1 calc R
H26B H 0.7675 0.7402 0.2133 0.056 Uiso 1 1 calc R
H26C H 0.7638 0.6231 0.1998 0.056 Uiso 1 1 calc R
C27 C 0.7672(6) 0.7204(5) 0.14818(18) 0.0370(14) Uani 1 1 d .
C28 C 0.9202(6) 0.7226(5) 0.1507(2) 0.0459(16) Uani 1 1 d .
H28A H 0.9567 0.6572 0.1612 0.069 Uiso 1 1 calc R
H28B H 0.9556 0.7767 0.1701 0.069 Uiso 1 1 calc R
H28C H 0.9463 0.7354 0.1224 0.069 Uiso 1 1 calc R
C29 C 0.5000(6) 0.3905(4) 0.14515(17) 0.0397(15) Uani 1 1 d .
H29A H 0.4822 0.3170 0.1410 0.048 Uiso 1 1 calc R
H29B H 0.5856 0.4057 0.1339 0.048 Uiso 1 1 calc R
C30 C 0.5167(6) 0.4126(4) 0.19163(16) 0.0300(13) Uani 1 1 d .
C31 C 0.4553(6) 0.4812(4) 0.21491(16) 0.0324(13) Uani 1 1 d .
H31 H 0.3855 0.5271 0.2049 0.039 Uiso 1 1 calc R
C32 C 0.4883(6) 0.5286(4) 0.29250(17) 0.0390(14) Uani 1 1 d .
H32A H 0.4987 0.4831 0.3175 0.047 Uiso 1 1 calc R
H32B H 0.3946 0.5537 0.2887 0.047 Uiso 1 1 calc R
C33 C 0.5817(6) 0.6170(5) 0.30076(18) 0.0395(14) Uani 1 1 d .
H33A H 0.5931 0.6503 0.2735 0.047 Uiso 1 1 calc R
H33B H 0.6706 0.5920 0.3134 0.047 Uiso 1 1 calc R
C34 C 0.5302(6) 0.6953(5) 0.3307(2) 0.0449(16) Uani 1 1 d .
H34A H 0.4484 0.7276 0.3161 0.054 Uiso 1 1 calc R
H34B H 0.5047 0.6595 0.3559 0.054 Uiso 1 1 calc R
C35 C 0.6301(6) 0.7767(5) 0.34508(19) 0.0446(16) Uani 1 1 d .
H35A H 0.6923 0.7850 0.3234 0.053 Uiso 1 1 calc R
H35B H 0.6836 0.7543 0.3717 0.053 Uiso 1 1 calc R
C36 C 0.5661(7) 0.8804(4) 0.35280(17) 0.0417(15) Uani 1 1 d .
H36A H 0.4921 0.8708 0.3704 0.050 Uiso 1 1 calc R
H36B H 0.6341 0.9250 0.3686 0.050 Uiso 1 1 calc R
C37 C 0.5698(6) 0.9355(4) 0.27658(17) 0.0366(14) Uani 1 1 d .
H37 H 0.6485 0.9019 0.2700 0.044 Uiso 1 1 calc R
C38 C 0.4896(6) 1.0009(4) 0.25079(17) 0.0347(13) Uani 1 1 d .
C39 C 0.5032(7) 1.0360(5) 0.20689(18) 0.0439(15) Uani 1 1 d .
H39A H 0.5922 1.0151 0.1995 0.053 Uiso 1 1 calc R
H39B H 0.4996 1.1111 0.2062 0.053 Uiso 1 1 calc R
O1 O 0.5814(4) 0.7915(3) 0.03866(13) 0.0463(11) Uani 1 1 d .
H1 H 0.6302 0.7676 0.0596 0.069 Uiso 1 1 calc R
C40 C 0.6620(8) 0.8479(6) 0.0129(2) 0.061(2) Uani 1 1 d .
H40A H 0.6095 0.9043 -0.0006 0.092 Uiso 1 1 calc R
H40B H 0.6909 0.8034 -0.0090 0.092 Uiso 1 1 calc R
H40C H 0.7410 0.8746 0.0305 0.092 Uiso 1 1 calc R
O2 O 0.3802(4) 0.7123(3) 0.16233(11) 0.0345(9) Uani 1 1 d .
H2 H 0.3721 0.7091 0.1883 0.052 Uiso 1 1 calc R
C41 C 0.2505(6) 0.7165(4) 0.13851(18) 0.0371(14) Uani 1 1 d .
H41A H 0.2044 0.7784 0.1459 0.056 Uiso 1 1 calc R
H41B H 0.1982 0.6570 0.1451 0.056 Uiso 1 1 calc R
H41C H 0.2599 0.7171 0.1082 0.056 Uiso 1 1 calc R
O3 O 0.2880(4) 0.6932(3) 0.23924(12) 0.0385(10) Uani 1 1 d .
H3 H 0.2350 0.6437 0.2358 0.058 Uiso 1 1 calc R
C42 C 0.2173(7) 0.7804(5) 0.2514(2) 0.0512(18) Uani 1 1 d .
H42A H 0.2773 0.8394 0.2534 0.077 Uiso 1 1 calc R
H42B H 0.1860 0.7682 0.2790 0.077 Uiso 1 1 calc R
H42C H 0.1401 0.7936 0.2302 0.077 Uiso 1 1 calc R

loop_
_atom_site_aniso_label
_atom_site_aniso_U_11
_atom_site_aniso_U_22
_atom_site_aniso_U_33
_atom_site_aniso_U_23
_atom_site_aniso_U_13
_atom_site_aniso_U_12
N1 0.035(3) 0.031(2) 0.024(2) -0.003(2) 0.0101(19) 0.002(2)
N2 0.035(3) 0.038(3) 0.025(2) -0.004(2) 0.001(2) 0.000(2)
N3 0.051(3) 0.037(3) 0.023(2) 0.000(2) 0.004(2) 0.010(2)
N4 0.050(3) 0.026(2) 0.021(2) 0.0010(19) 0.003(2) -0.007(2)
N5 0.051(3) 0.059(3) 0.030(3) -0.002(3) 0.004(2) 0.018(3)
N6 0.057(3) 0.066(4) 0.029(3) -0.002(3) -0.001(2) 0.024(3)
N7 0.044(3) 0.036(3) 0.025(3) 0.002(2) 0.003(2) 0.005(2)
N8 0.045(3) 0.038(3) 0.023(2) -0.001(2) 0.002(2) 0.001(2)
N9 0.050(3) 0.042(3) 0.027(3) -0.004(2) 0.006(2) -0.008(3)
N10 0.051(3) 0.034(3) 0.029(3) -0.001(2) 0.004(2) -0.001(2)
C1 0.036(3) 0.035(3) 0.024(3) 0.006(2) 0.002(2) 0.003(3)
C2 0.039(3) 0.048(4) 0.027(3) 0.007(3) 0.009(3) 0.003(3)
C3 0.050(4) 0.036(3) 0.026(3) -0.002(3) 0.008(3) 0.004(3)
C4 0.041(3) 0.035(3) 0.020(3) 0.000(2) 0.005(2) 0.007(3)
C5 0.065(4) 0.041(4) 0.027(3) -0.008(3) 0.003(3) 0.006(3)
C6 0.047(3) 0.036(3) 0.020(3) -0.004(2) 0.007(2) -0.003(3)
C7 0.045(3) 0.033(3) 0.024(3) -0.006(2) 0.003(2) -0.002(3)
C8 0.043(3) 0.030(3) 0.017(3) -0.004(2) 0.004(2) 0.002(3)
C9 0.046(4) 0.036(3) 0.028(3) 0.003(3) 0.002(3) 0.001(3)
C10 0.040(3) 0.057(4) 0.025(3) -0.004(3) 0.002(3) 0.001(3)
C11 0.042(3) 0.040(3) 0.019(3) -0.008(2) 0.006(2) 0.000(3)
C12 0.074(5) 0.053(4) 0.036(4) -0.001(3) -0.005(3) 0.018(4)
C13 0.060(4) 0.043(4) 0.022(3) -0.002(3) 0.006(3) 0.009(3)
C14 0.084(5) 0.045(4) 0.020(3) 0.003(3) 0.007(3) 0.007(4)
C15 0.054(4) 0.038(3) 0.033(3) 0.013(3) 0.000(3) 0.016(3)
C16 0.051(4) 0.048(4) 0.041(4) 0.005(3) -0.006(3) 0.019(3)
C17 0.070(5) 0.037(3) 0.027(3) -0.003(3) 0.001(3) 0.016(3)
C18 0.059(4) 0.034(3) 0.019(3) 0.000(2) 0.005(3) 0.015(3)
C19 0.078(5) 0.036(4) 0.035(4) 0.003(3) 0.006(3) 0.007(3)
C20 0.061(4) 0.028(3) 0.025(3) 0.004(2) 0.005(3) -0.001(3)
C21 0.050(4) 0.035(3) 0.023(3) -0.002(2) 0.006(3) 0.004(3)
C22 0.055(4) 0.032(3) 0.016(3) -0.003(2) 0.002(2) -0.004(3)
C23 0.056(4) 0.038(3) 0.022(3) 0.000(3) 0.006(3) -0.009(3)
C24 0.047(4) 0.047(4) 0.028(3) -0.005(3) 0.006(3) -0.008(3)
C25 0.039(3) 0.041(3) 0.023(3) -0.002(2) 0.007(2) -0.009(3)
C26 0.042(3) 0.043(3) 0.026(3) -0.001(3) 0.000(3) -0.004(3)
C27 0.038(3) 0.045(4) 0.028(3) 0.001(3) 0.002(2) 0.002(3)
C28 0.041(4) 0.052(4) 0.043(4) 0.002(3) 0.000(3) -0.003(3)
C29 0.060(4) 0.029(3) 0.030(3) -0.001(3) 0.003(3) 0.005(3)
C30 0.042(3) 0.027(3) 0.022(3) 0.000(2) 0.006(2) -0.002(3)
C31 0.044(3) 0.032(3) 0.021(3) 0.004(2) 0.003(2) 0.001(3)
C32 0.051(4) 0.043(4) 0.024(3) -0.005(3) 0.010(3) 0.005(3)
C33 0.040(3) 0.051(4) 0.027(3) 0.000(3) 0.002(3) -0.002(3)
C34 0.052(4) 0.042(4) 0.041(4) 0.002(3) 0.006(3) -0.009(3)
C35 0.051(4) 0.050(4) 0.031(3) 0.003(3) -0.003(3) -0.004(3)
C36 0.069(4) 0.037(3) 0.018(3) -0.002(3) -0.001(3) -0.005(3)
C37 0.046(4) 0.038(3) 0.027(3) -0.005(3) 0.012(3) -0.003(3)
C38 0.048(4) 0.029(3) 0.028(3) -0.010(2) 0.006(3) 0.001(3)
C39 0.066(4) 0.038(3) 0.028(3) -0.004(3) 0.007(3) -0.002(3)
O1 0.055(3) 0.053(3) 0.031(2) 0.002(2) 0.004(2) 0.001(2)
C40 0.075(5) 0.072(5) 0.038(4) -0.009(4) 0.013(4) -0.012(4)
O2 0.041(2) 0.038(2) 0.026(2) -0.0018(18) 0.0074(17) -0.0011(18)
C41 0.043(3) 0.039(3) 0.031(3) 0.002(3) 0.009(3) 0.001(3)
O3 0.049(3) 0.036(2) 0.031(2) -0.0042(18) 0.0079(19) -0.0013(19)
C42 0.055(4) 0.041(4) 0.056(4) -0.016(3) 0.000(3) 0.009(3)

loop_
_atom_type_symbol
_atom_type_description
_atom_type_scat_dispersion_real
_atom_type_scat_dispersion_imag
_atom_type_scat_source
C C 0.0033 0.0016 'International Tables Vol C Tables 4.2.6.8 and 6.1.1.4'
H H 0.0000 0.0000 'International Tables Vol C Tables 4.2.6.8 and 6.1.1.4'
N N 0.0061 0.0033 'International Tables Vol C Tables 4.2.6.8 and 6.1.1.4'
O O 0.0106 0.0060 'International Tables Vol C Tables 4.2.6.8 and 6.1.1.4'

loop_
_geom_angle_atom_site_label_1
_geom_angle_atom_site_label_2
_geom_angle_atom_site_label_3
_geom_angle
C1 N1 C4 111.4(4)
C11 N2 C8 110.4(5)
C15 N3 C18 110.4(5)
C22 N4 C25 110.7(5)
N6 N5 C30 108.7(5)
N5 N6 N7 107.0(5)
N6 N7 C31 110.7(5)
N6 N7 C32 120.6(5)
C31 N7 C32 128.6(5)
N9 N8 C37 110.8(5)
N9 N8 C36 119.6(5)
C37 N8 C36 129.1(5)
N8 N9 N10 107.6(4)
N9 N10 C38 108.3(5)
N1 C1 C2 106.8(5)
N1 C1 C27 122.2(5)
C2 C1 C27 131.0(5)
C1 C2 C3 107.9(5)
C4 C3 C2 108.2(5)
N1 C4 C3 105.7(5)
N1 C4 C6 121.4(5)
C3 C4 C6 132.7(5)
C8 C6 C4 112.7(5)
C8 C6 C5 108.3(5)
C4 C6 C5 110.1(5)
C8 C6 C7 107.9(4)
C4 C6 C7 108.3(4)
C5 C6 C7 109.4(5)
C29 C7 C6 112.9(5)
C9 C8 N2 105.6(5)
C9 C8 C6 130.8(5)
N2 C8 C6 123.6(5)
C8 C9 C10 108.6(5)
C11 C10 C9 107.8(5)
C10 C11 N2 107.5(5)
C10 C11 C13 130.1(6)
N2 C11 C13 122.3(5)
C11 C13 C15 110.1(4)
C11 C13 C12 108.2(5)
C15 C13 C12 109.0(5)
C11 C13 C14 111.6(5)
C15 C13 C14 110.2(5)
C12 C13 C14 107.7(5)
C16 C15 N3 106.9(5)
C16 C15 C13 130.0(6)
N3 C15 C13 123.1(5)
C15 C16 C17 108.2(6)
C18 C17 C16 108.3(5)
C17 C18 N3 106.2(5)
C17 C18 C20 130.4(5)
N3 C18 C20 123.2(5)
C22 C20 C18 113.4(5)
C22 C20 C19 109.6(5)
C18 C20 C19 108.5(5)
C22 C20 C21 108.5(5)
C18 C20 C21 107.7(5)
C19 C20 C21 109.0(5)
C39 C21 C20 113.7(5)
N4 C22 C23 105.7(5)
N4 C22 C20 122.3(5)
C23 C22 C20 131.6(5)
C22 C23 C24 109.5(5)
C25 C24 C23 107.0(5)
C24 C25 N4 107.1(5)
C24 C25 C27 131.0(5)
N4 C25 C27 121.9(5)
C1 C27 C25 109.6(4)
C1 C27 C28 109.8(5)
C25 C27 C28 108.2(5)
C1 C27 C26 110.2(5)
C25 C27 C26 110.6(5)
C28 C27 C26 108.4(5)
C30 C29 C7 114.9(5)
N5 C30 C31 107.7(5)
N5 C30 C29 120.8(5)
C31 C30 C29 131.4(5)
N7 C31 C30 105.9(5)
N7 C32 C33 112.5(5)
C32 C33 C34 112.4(5)
C35 C34 C33 114.0(5)
C34 C35 C36 113.9(5)
N8 C36 C35 111.3(5)
N8 C37 C38 106.0(5)
N10 C38 C37 107.2(5)
N10 C38 C39 123.2(5)
C37 C38 C39 129.5(5)
C38 C39 C21 113.4(5)

loop_
_geom_bond_atom_site_label_1
_geom_bond_atom_site_label_2
_geom_bond_distance
N1 C1 1.358(7)
N1 C4 1.379(7)
N2 C11 1.367(7)
N2 C8 1.393(7)
N3 C15 1.378(8)
N3 C18 1.383(7)
N4 C22 1.367(7)
N4 C25 1.377(7)
N5 N6 1.330(7)
N5 C30 1.357(7)
N6 N7 1.334(7)
N7 C31 1.338(7)
N7 C32 1.464(7)
N8 N9 1.336(7)
N8 C37 1.343(7)
N8 C36 1.461(7)
N9 N10 1.338(6)
N10 C38 1.376(7)
C1 C2 1.386(8)
C1 C27 1.520(8)
C2 C3 1.401(8)
C3 C4 1.393(8)
C4 C6 1.507(8)
C5 C6 1.529(8)
C6 C8 1.507(8)
C6 C7 1.557(7)
C7 C29 1.536(8)
C8 C9 1.366(8)
C9 C10 1.415(8)
C10 C11 1.353(8)
C11 C13 1.525(8)
C12 C13 1.534(9)
C13 C15 1.530(8)
C13 C14 1.541(9)
C15 C16 1.353(8)
C16 C17 1.415(9)
C17 C18 1.362(8)
C18 C20 1.516(8)
C19 C20 1.544(8)
C20 C22 1.492(8)
C20 C21 1.572(8)
C21 C39 1.534(8)
C22 C23 1.378(8)
C23 C24 1.397(8)
C24 C25 1.375(8)
C25 C27 1.520(8)
C26 C27 1.541(8)
C27 C28 1.529(8)
C29 C30 1.495(7)
C30 C31 1.362(7)
C32 C33 1.498(8)
C33 C34 1.533(8)
C34 C35 1.501(8)
C35 C36 1.542(9)
C37 C38 1.380(8)
C38 C39 1.491(8)
O1 C40 1.427(8)
O2 C41 1.426(7)
O3 C42 1.428(7)

loop_
_geom_hbond_atom_site_label_D
_geom_hbond_atom_site_label_H
_geom_hbond_atom_site_label_A
_geom_hbond_distance_DH
_geom_hbond_distance_HA
_geom_hbond_distance_DA
_geom_hbond_angle_DHA
O2 H2 O3 0.84 1.92 2.726(5) 159.3
N2 H999 O1 0.88 2.33 3.197(6) 166.9
N1 H1A O2 0.88 2.16 3.029(6) 170.8
N3 H998 O1 0.88 2.17 3.043(7) 170.2
